data_4130988
loop_
_publ_author_name
'Altmann, Philipp J.'
'P\"othig, Alexander'

_publ_section_title
;
 Pillarplexes: A Metal-Organic Class of Supramolecular Hosts.
;
_journal_issue 40
_journal_name_full 'Journal of the American Chemical Society'
_journal_page_first 13171
_journal_page_last 13174
_journal_paper_doi 10.1021/jacs.6b08571
_journal_volume 138
_journal_year 2016
_chemical_absolute_configuration unk
_chemical_formula_moiety 'C48 H44 Au8 N24, 4(F6 P), 2(C4 H8 N), 4(C2 H3 N)'
_chemical_formula_sum 'C64 H72 Au8 F24 N30 P4'
_chemical_formula_weight 3417.16
_space_group_IT_number 8
_space_group_name_Hall 'C -2y'
_space_group_name_H-M_alt 'C 1 m 1'
_symmetry_cell_setting monoclinic
_symmetry_Int_Tables_number 8
_symmetry_space_group_name_Hall 'C -2y'
_symmetry_space_group_name_H-M 'C 1 m 1'
_atom_sites_solution_hydrogens geom
_cell_angle_alpha 90
_cell_angle_beta 103.333(6)
_cell_angle_gamma 90
_cell_formula_units_Z 4
_cell_length_a 29.525(6)
_cell_length_b 23.121(4)
_cell_length_c 14.177(3)
_cell_measurement_reflns_used 9738
_cell_measurement_temperature 100
_cell_measurement_theta_max 25.3905
_cell_measurement_theta_min 2.2705
_cell_volume 9417(3)
_computing_cell_refinement 'SAINT (Bruker, 2015)'
_computing_data_collection 'APEX III Control Software (Bruker, 2015)'
_computing_data_reduction 'SAINT (Bruker, 2015)'
_computing_molecular_graphics 'PLATON (Spek, 2011)'
_computing_publication_material 'PLATON (Spek, 2011), enCIFer (Allen, 2014)'
_computing_structure_refinement 'SHELXL2014 (Sheldrick, 2014), SHELXLE (Huebschle, 2011)'
_computing_structure_solution 'SHELXS97 (Sheldrick, 1997)'
_diffrn_ambient_temperature 100
_diffrn_detector ' CMOS plate '
_diffrn_detector_area_resol_mean 16
_diffrn_measured_fraction_theta_full 0.999
_diffrn_measured_fraction_theta_max 0.991
_diffrn_measurement_device ' \k-geometry diffractometer '
_diffrn_measurement_device_type ' Bruker Photon CMOS '
_diffrn_measurement_method ' phi- and omega-rotation '
_diffrn_radiation_monochromator 'HELIOS optic'
_diffrn_radiation_probe x-ray
_diffrn_radiation_source 'TXS rotating anode'
_diffrn_radiation_type MoK\a
_diffrn_radiation_wavelength 0.71073
_diffrn_reflns_av_R_equivalents 0.0539
_diffrn_reflns_av_unetI/netI 0.0449
_diffrn_reflns_limit_h_max 35
_diffrn_reflns_limit_h_min -35
_diffrn_reflns_limit_k_max 27
_diffrn_reflns_limit_k_min -27
_diffrn_reflns_limit_l_max 17
_diffrn_reflns_limit_l_min -17
_diffrn_reflns_number 101831
_diffrn_reflns_reduction_process
;
;
_diffrn_reflns_theta_full 25.24
_diffrn_reflns_theta_max 25.58
_diffrn_reflns_theta_min 2.26
_exptl_absorpt_coefficient_mu 12.583
_exptl_absorpt_correction_T_max 0.7795
_exptl_absorpt_correction_T_min 0.3806
_exptl_absorpt_correction_type numerical
_exptl_absorpt_process_details 'SADABS 2014/5, Bruker, 2014'
_exptl_crystal_colour 'clear colourless'
_exptl_crystal_density_diffrn 2.410
_exptl_crystal_density_method 'Not Measured'
_exptl_crystal_description fragment
_exptl_crystal_F_000 6296
_exptl_crystal_size_max 0.228
_exptl_crystal_size_mid 0.086
_exptl_crystal_size_min 0.026
_refine_diff_density_max 2.678
_refine_diff_density_min -1.563
_refine_diff_density_rms 0.209
_refine_ls_abs_structure_details 'Flack (1983)'
_refine_ls_abs_structure_Flack 0.638(11)
_refine_ls_extinction_method none
_refine_ls_goodness_of_fit_ref 1.034
_refine_ls_hydrogen_treatment constr
_refine_ls_matrix_type full
_refine_ls_number_parameters 1251
_refine_ls_number_reflns 17948
_refine_ls_number_restraints 624
_refine_ls_restrained_S_all 1.384
_refine_ls_R_factor_all 0.0488
_refine_ls_R_factor_gt 0.0375
_refine_ls_shift/su_max 0.002
_refine_ls_shift/su_mean 0.000
_refine_ls_structure_factor_coef Fsqd
_refine_ls_weighting_details 'W=1/[\S^2^(FO^2^)+(0.0546P)^2^+92.2314P] WHERE P=(FO^2^+2FC^2^)/3'
_refine_ls_weighting_scheme calc
_refine_ls_wR_factor_gt 0.0893
_refine_ls_wR_factor_ref 0.0952
_reflns_number_gt 15826
_reflns_number_total 17948
_reflns_threshold_expression I>2\s(I)
_cod_data_source_file ja6b08571_si_002.cif
_cod_data_source_block pillarplex
_cod_original_sg_symbol_H-M 'C m'
_cod_database_code 4130988

loop_
_space_group_symop_id
_space_group_symop_operation_xyz
1 x,y,z
2 x,-y,z
3 1/2+x,1/2+y,z
4 1/2+x,1/2-y,z

loop_
_atom_site_label
_atom_site_type_symbol
_atom_site_fract_x
_atom_site_fract_y
_atom_site_fract_z
_atom_site_U_iso_or_equiv
_atom_site_adp_type
_atom_site_occupancy
_atom_site_site_symmetry_order
_atom_site_calc_flag
_atom_site_refinement_flags_posn
_atom_site_refinement_flags_adp
_atom_site_refinement_flags_occupancy
Au1 Au 0.49883(2) 0.16676(3) 0.55953(4) 0.02209(15) Uani 1 1 d . . .
Au2 Au 0.59476(3) 0.16285(3) 0.68960(5) 0.02414(16) Uani 1 1 d . . .
Au3 Au 0.69321(3) 0.06466(3) 0.69829(5) 0.03061(17) Uani 1 1 d . . .
Au4 Au 0.44813(2) 0.06459(3) 0.35804(5) 0.02496(16) Uani 1 1 d . . .
N1 N 0.4141(5) 0.1330(7) 0.6359(11) 0.029(4) Uani 1 1 d . . .
N2 N 0.4676(6) 0.1763(6) 0.7465(11) 0.028(4) Uani 1 1 d . . .
N3 N 0.5447(6) 0.1740(6) 0.8496(10) 0.028(4) Uani 1 1 d . . .
N4 N 0.6115(6) 0.1344(7) 0.9029(11) 0.032(4) Uani 1 1 d . . .
N5 N 0.4180(4) 0.0302(6) 0.4623(10) 0.022(3) Uani 1 1 d . . .
N6 N 0.6692(5) 0.0282(6) 0.8106(11) 0.027(3) Uani 1 1 d . . .
N7 N 0.7457(5) 0.0521(7) 0.5436(14) 0.040(4) Uani 1 1 d . . .
N8 N 0.7039(5) 0.1282(7) 0.5207(12) 0.032(4) Uani 1 1 d . . .
N9 N 0.5939(5) 0.1683(6) 0.5467(10) 0.020(3) Uani 1 1 d . . .
N10 N 0.5528(6) 0.1717(6) 0.4884(11) 0.025(3) Uani 1 1 d . . .
N11 N 0.5051(6) 0.1325(6) 0.2468(9) 0.027(4) Uani 1 1 d . . .
N12 N 0.4817(6) 0.0518(6) 0.1763(11) 0.031(4) Uani 1 1 d . . .
C1 C 0.4570(6) 0.1597(8) 0.6489(12) 0.024(4) Uani 1 1 d . . .
C2 C 0.3991(7) 0.1313(9) 0.7200(13) 0.033(5) Uani 1 1 d . . .
H2 H 0.3704 0.1157 0.7279 0.040 Uiso 1 1 calc R U .
C3 C 0.4315(9) 0.1556(9) 0.7882(17) 0.046(6) Uani 1 1 d . . .
H3 H 0.4308 0.1586 0.8547 0.055 Uiso 1 1 calc R U .
C4 C 0.5075(6) 0.2083(8) 0.7895(12) 0.027(4) Uani 1 1 d . . .
H4A H 0.4985 0.2392 0.8299 0.033 Uiso 1 1 calc R U .
H4B H 0.5196 0.2272 0.7376 0.033 Uiso 1 1 calc R U .
C5 C 0.5855(8) 0.1573(7) 0.8239(14) 0.034(5) Uani 1 1 d . . .
C6 C 0.5886(9) 0.1362(9) 0.9780(13) 0.039(5) Uani 1 1 d . . .
H6 H 0.6000 0.1220 1.0419 0.046 Uiso 1 1 calc R U .
C7 C 0.5491(9) 0.1607(8) 0.9452(13) 0.037(5) Uani 1 1 d . . .
H7 H 0.5265 0.1683 0.9816 0.045 Uiso 1 1 calc R U .
C8 C 0.3889(6) 0.1103(8) 0.5443(15) 0.034(5) Uani 1 1 d . . .
H8A H 0.3980 0.1323 0.4917 0.041 Uiso 1 1 calc R U .
H8B H 0.3552 0.1168 0.5385 0.041 Uiso 1 1 calc R U .
C9 C 0.3968(6) 0.0470(8) 0.5297(13) 0.022(4) Uani 1 1 d . U .
C10 C 0.3837(9) 0.0000 0.574(2) 0.038(7) Uani 1 2 d S T P
H10 H 0.3684 0.0000 0.6260 0.045 Uiso 1 2 calc R U P
C11 C 0.6581(7) 0.1125(8) 0.9093(14) 0.039(5) Uani 1 1 d . . .
H11A H 0.6775 0.1200 0.9750 0.046 Uiso 1 1 calc R U .
H11B H 0.6722 0.1332 0.8620 0.046 Uiso 1 1 calc R U .
C12 C 0.6577(7) 0.0499(8) 0.8893(12) 0.030(4) Uani 1 1 d . . .
C13 C 0.6485(12) 0.0000 0.949(2) 0.046(9) Uani 1 2 d S T P
H13 H 0.6393 0.0000 1.0089 0.056 Uiso 1 2 calc R U P
C14 C 0.7173(6) 0.0859(8) 0.5849(15) 0.032(4) Uani 1 1 d . . .
C15 C 0.7500(8) 0.0740(8) 0.4576(15) 0.039(5) Uani 1 1 d . . .
H15 H 0.7685 0.0583 0.4171 0.047 Uiso 1 1 calc R U .
C16 C 0.7235(7) 0.1221(9) 0.4393(17) 0.040(5) Uani 1 1 d . . .
H16 H 0.7189 0.1464 0.3840 0.048 Uiso 1 1 calc R U .
C17 C 0.6763(6) 0.1774(7) 0.5367(14) 0.025(4) Uani 1 1 d . U .
H17A H 0.6886 0.2124 0.5111 0.030 Uiso 1 1 calc R U .
H17B H 0.6800 0.1828 0.6073 0.030 Uiso 1 1 calc R U .
C18 C 0.6264(7) 0.1721(7) 0.4911(14) 0.027(4) Uani 1 1 d . . .
C19 C 0.6013(7) 0.1740(7) 0.3933(13) 0.028(4) Uani 1 1 d . . .
H19 H 0.6142 0.1753 0.3377 0.033 Uiso 1 1 calc R U .
C20 C 0.5538(6) 0.1737(7) 0.3940(13) 0.023(4) Uani 1 1 d . . .
C21 C 0.5126(7) 0.1811(7) 0.3144(13) 0.028(4) Uani 1 1 d . U .
H21A H 0.4849 0.1858 0.3417 0.034 Uiso 1 1 calc R U .
H21B H 0.5162 0.2169 0.2785 0.034 Uiso 1 1 calc R U .
C22 C 0.4777(7) 0.0868(8) 0.2538(13) 0.031(4) Uani 1 1 d . . .
C23 C 0.5101(9) 0.0788(8) 0.1219(13) 0.041(5) Uani 1 1 d . . .
H23 H 0.5167 0.0644 0.0638 0.049 Uiso 1 1 calc R U .
C24 C 0.5261(8) 0.1284(9) 0.1670(14) 0.040(5) Uani 1 1 d . U .
H24 H 0.5470 0.1551 0.1489 0.048 Uiso 1 1 calc R U .
C25 C 0.7685(10) 0.0000 0.588(2) 0.040(7) Uani 1 2 d S TU P
H25A H 0.7687 0.0000 0.6575 0.048 Uiso 1 2 calc R U P
H25B H 0.8012 0.0000 0.5815 0.048 Uiso 1 2 calc R U P
C26 C 0.4540(13) 0.0000 0.1477(19) 0.046(8) Uani 1 2 d S T P
H26A H 0.4271 0.0000 0.1785 0.055 Uiso 1 2 calc R U P
H26B H 0.4418 0.0000 0.0765 0.055 Uiso 1 2 calc R U P
P1 P 0.3513(5) 0.0685(7) -0.0425(10) 0.076(4) Uani 0.5 1 d D U P
F1 F 0.3374(10) 0.0706(14) -0.1527(15) 0.086(7) Uani 0.5 1 d D U P
F2 F 0.3648(10) 0.0692(14) 0.0704(14) 0.087(7) Uani 0.5 1 d D U P
F3 F 0.3662(9) 0.0000 -0.046(2) 0.112(7) Uani 1 2 d DS TU P
F4 F 0.3322(11) 0.1287(11) -0.039(2) 0.106(8) Uani 0.5 1 d D U P
F5 F 0.3005(8) 0.0487(16) -0.041(2) 0.109(8) Uani 0.5 1 d D U P
F6 F 0.4030(7) 0.0859(13) -0.0431(19) 0.078(7) Uani 0.5 1 d D U P
P2 P 0.4534(3) 0.2744(3) 0.0387(5) 0.075(2) Uani 1 1 d D U .
F7 F 0.4602(10) 0.2770(9) -0.0622(13) 0.159(8) Uani 1 1 d D U .
F8 F 0.5072(7) 0.2585(10) 0.0809(19) 0.156(7) Uani 1 1 d D U .
F9 F 0.4555(7) 0.2714(7) 0.1498(10) 0.100(5) Uani 1 1 d D U .
F10 F 0.4032(7) 0.2860(9) 0.0178(16) 0.129(6) Uani 1 1 d D U .
F11 F 0.4438(7) 0.2074(6) 0.0243(11) 0.096(5) Uani 1 1 d D U .
F12 F 0.4659(8) 0.3413(6) 0.0510(13) 0.110(6) Uani 1 1 d D U .
P3 P 0.1928(3) 0.2890(3) 0.1895(5) 0.077(2) Uani 1 1 d D U .
F13 F 0.2385(6) 0.3183(9) 0.2380(14) 0.114(6) Uani 1 1 d D U .
F14 F 0.1827(6) 0.2760(7) 0.2919(11) 0.082(4) Uani 1 1 d D U .
F15 F 0.1896(10) 0.3018(9) 0.0829(11) 0.149(7) Uani 1 1 d D U .
F16 F 0.1488(8) 0.2520(11) 0.1560(18) 0.172(8) Uani 1 1 d D U .
F17 F 0.2199(8) 0.2310(8) 0.1917(12) 0.116(6) Uani 1 1 d D U .
F18 F 0.1702(8) 0.3524(8) 0.1906(15) 0.127(6) Uani 1 1 d D U .
P4 P 0.28142(17) 0.2119(2) 0.5406(4) 0.0397(13) Uani 1 1 d D U .
F19 F 0.2794(5) 0.1461(5) 0.5647(13) 0.074(4) Uani 1 1 d D U .
F20 F 0.2819(4) 0.2792(5) 0.5196(10) 0.051(3) Uani 1 1 d D U .
F21 F 0.3297(4) 0.2182(6) 0.6163(10) 0.057(3) Uani 1 1 d D U .
F22 F 0.3072(4) 0.2001(6) 0.4584(10) 0.063(3) Uani 1 1 d D U .
F23 F 0.2344(4) 0.2070(6) 0.4637(10) 0.068(4) Uani 1 1 d D U .
F24 F 0.2558(4) 0.2254(5) 0.6264(9) 0.055(3) Uani 1 1 d D U .
Au5 Au 0.48886(2) 0.33370(3) 0.40703(5) 0.02874(17) Uani 1 1 d . . .
Au6 Au 0.51031(3) 0.33057(3) 0.62403(5) 0.02982(18) Uani 1 1 d . . .
Au7 Au 0.58485(3) 0.43501(3) 0.78828(5) 0.02882(17) Uani 1 1 d . . .
Au8 Au 0.53183(3) 0.43540(3) 0.25054(6) 0.03096(18) Uani 1 1 d . . .
N13 N 0.3945(5) 0.3642(7) 0.2859(13) 0.034(4) Uani 1 1 d . . .
N14 N 0.3898(6) 0.3250(7) 0.4181(13) 0.035(4) Uani 1 1 d . . .
N15 N 0.4086(6) 0.3255(7) 0.5994(13) 0.035(4) Uani 1 1 d . U .
N16 N 0.4373(6) 0.3671(7) 0.7317(13) 0.036(4) Uani 1 1 d . . .
N17 N 0.4669(6) 0.4700(7) 0.2380(14) 0.042(4) Uani 1 1 d . . .
N18 N 0.5227(5) 0.4699(7) 0.7981(13) 0.036(4) Uani 1 1 d . . .
N19 N 0.6872(6) 0.4471(6) 0.8082(11) 0.029(4) Uani 1 1 d . . .
N20 N 0.6631(5) 0.3661(7) 0.7431(12) 0.031(4) Uani 1 1 d . . .
N21 N 0.5681(5) 0.3231(6) 0.5678(10) 0.021(3) Uani 1 1 d . . .
N22 N 0.5583(5) 0.3238(6) 0.4713(11) 0.024(3) Uani 1 1 d . . .
N23 N 0.6216(5) 0.3664(6) 0.3023(11) 0.028(3) Uani 1 1 d . . .
N24 N 0.6314(6) 0.4470(7) 0.2368(11) 0.030(4) Uani 1 1 d . . .
C27 C 0.4202(6) 0.3411(8) 0.3661(15) 0.031(4) Uani 1 1 d . . .
C28 C 0.3466(7) 0.3631(9) 0.2897(18) 0.043(5) Uani 1 1 d . . .
H28 H 0.3210 0.3779 0.2425 0.051 Uiso 1 1 calc R U .
C29 C 0.3451(7) 0.3372(8) 0.3723(18) 0.043(6) Uani 1 1 d . . .
H29 H 0.3179 0.3288 0.3951 0.052 Uiso 1 1 calc R U .
C30 C 0.4026(7) 0.2918(9) 0.5120(16) 0.040(5) Uani 1 1 d . . .
H30A H 0.3782 0.2625 0.5121 0.048 Uiso 1 1 calc R U .
H30B H 0.4320 0.2707 0.5138 0.048 Uiso 1 1 calc R U .
C31 C 0.4488(7) 0.3405(8) 0.6588(17) 0.036(5) Uani 1 1 d . . .
C32 C 0.3901(8) 0.3719(9) 0.7201(19) 0.048(6) Uani 1 1 d . . .
H32 H 0.3743 0.3902 0.7632 0.058 Uiso 1 1 calc R U .
C33 C 0.3708(9) 0.3464(10) 0.638(2) 0.057(7) Uani 1 1 d . . .
H33 H 0.3384 0.3425 0.6103 0.069 Uiso 1 1 calc R U .
C34 C 0.4127(7) 0.3887(8) 0.2053(15) 0.037(5) Uani 1 1 d . . .
H34A H 0.3894 0.3831 0.1435 0.045 Uiso 1 1 calc R U .
H34B H 0.4413 0.3676 0.2006 0.045 Uiso 1 1 calc R U .
C35 C 0.4238(7) 0.4527(8) 0.2197(16) 0.035(5) Uani 1 1 d . . .
C36 C 0.3941(11) 0.5000 0.204(2) 0.041(7) Uani 1 2 d S T P
H36 H 0.3610 0.5000 0.1871 0.049 Uiso 1 2 calc R U P
C37 C 0.4722(7) 0.3889(8) 0.8149(15) 0.037(5) Uani 1 1 d . . .
H37A H 0.5018 0.3679 0.8182 0.044 Uiso 1 1 calc R U .
H37B H 0.4618 0.3800 0.8749 0.044 Uiso 1 1 calc R U .
C38 C 0.4813(8) 0.4513(9) 0.8124(17) 0.041(5) Uani 1 1 d . . .
C39 C 0.4558(13) 0.5000 0.823(3) 0.057(10) Uani 1 2 d S T P
H39 H 0.4255 0.5000 0.8353 0.068 Uiso 1 2 calc R U P
C40 C 0.6485(6) 0.4117(7) 0.7814(13) 0.023(4) Uani 1 1 d . . .
C41 C 0.7258(7) 0.4232(9) 0.7882(15) 0.036(5) Uani 1 1 d . . .
H41 H 0.7565 0.4385 0.8008 0.043 Uiso 1 1 calc R U .
C42 C 0.7095(8) 0.3705(9) 0.7442(17) 0.046(6) Uani 1 1 d . . .
H42 H 0.7275 0.3427 0.7195 0.055 Uiso 1 1 calc R U .
C43 C 0.6350(6) 0.3156(8) 0.7060(13) 0.028(4) Uani 1 1 d . . .
H43A H 0.6100 0.3114 0.7414 0.034 Uiso 1 1 calc R U .
H43B H 0.6548 0.2807 0.7188 0.034 Uiso 1 1 calc R U .
C44 C 0.6134(7) 0.3191(8) 0.5988(13) 0.028(4) Uani 1 1 d . . .
C45 C 0.6344(7) 0.3183(8) 0.5219(15) 0.032(4) Uani 1 1 d . . .
H45 H 0.6668 0.3164 0.5244 0.038 Uiso 1 1 calc R U .
C46 C 0.5992(7) 0.3207(7) 0.4416(16) 0.031(5) Uani 1 1 d . . .
C47 C 0.5982(7) 0.3160(7) 0.3365(14) 0.029(4) Uani 1 1 d . . .
H47A H 0.5655 0.3140 0.2992 0.035 Uiso 1 1 calc R U .
H47B H 0.6140 0.2799 0.3246 0.035 Uiso 1 1 calc R U .
C48 C 0.5972(6) 0.4123(8) 0.2622(13) 0.026(4) Uani 1 1 d . . .
C49 C 0.6737(7) 0.4211(8) 0.2629(14) 0.033(4) Uani 1 1 d . . .
H49 H 0.7025 0.4361 0.2543 0.039 Uiso 1 1 calc R U .
C50 C 0.6671(6) 0.3714(8) 0.3025(13) 0.028(4) Uani 1 1 d . . .
H50 H 0.6905 0.3436 0.3272 0.033 Uiso 1 1 calc R U .
C51 C 0.6905(11) 0.5000 0.8651(17) 0.031(6) Uani 1 2 d S T P
H51A H 0.7206 0.5000 0.9137 0.037 Uiso 1 2 calc R U P
H51B H 0.6654 0.5000 0.9007 0.037 Uiso 1 2 calc R U P
C52 C 0.6210(8) 0.5000 0.1776(17) 0.022(5) Uani 1 2 d S TU P
H52A H 0.5876 0.5000 0.1438 0.026 Uiso 1 2 calc R U P
H52B H 0.6395 0.5000 0.1277 0.026 Uiso 1 2 calc R U P
N25 N 0.4773(16) 0.0000 0.898(3) 0.093(10) Uani 1 2 d S TU P
N26 N 0.6490(16) 0.0000 0.247(4) 0.135(18) Uani 1 2 d S TU P
C53 C 0.5169(15) 0.0000 0.845(3) 0.069(8) Uani 1 2 d S TU P
H53A H 0.5365 0.0344 0.8667 0.083 Uiso 0.5 1 calc R U P
H53B H 0.5365 -0.0344 0.8667 0.083 Uiso 0.5 1 calc R U P
C54 C 0.5061(14) 0.0000 0.745(3) 0.068(8) Uani 1 2 d S TU P
H54A H 0.4869 0.0346 0.7221 0.082 Uiso 0.5 1 calc R U P
H54B H 0.4869 -0.0346 0.7221 0.082 Uiso 0.5 1 calc R U P
C55 C 0.5479(14) 0.0000 0.701(3) 0.070(8) Uani 1 2 d S TU P
H55A H 0.5669 -0.0345 0.7256 0.084 Uiso 0.5 1 calc R U P
H55B H 0.5669 0.0345 0.7256 0.084 Uiso 0.5 1 calc R U P
C56 C 0.5387(12) 0.0000 0.591(3) 0.062(8) Uani 1 2 d S TU P
H56A H 0.5201 -0.0346 0.5657 0.074 Uiso 0.5 1 calc R U P
H56B H 0.5201 0.0346 0.5657 0.074 Uiso 0.5 1 calc R U P
C57 C 0.5797(12) 0.0000 0.557(3) 0.062(8) Uani 1 2 d S TU P
H57A H 0.5981 -0.0345 0.5835 0.075 Uiso 0.5 1 calc R U P
H57B H 0.5981 0.0345 0.5835 0.075 Uiso 0.5 1 calc R U P
C58 C 0.5741(12) 0.0000 0.449(3) 0.069(9) Uani 1 2 d S TU P
H58A H 0.5552 0.0344 0.4239 0.083 Uiso 0.5 1 calc R U P
H58B H 0.5552 -0.0344 0.4239 0.083 Uiso 0.5 1 calc R U P
C59 C 0.6191(15) 0.0000 0.403(4) 0.091(12) Uani 1 2 d S TU P
H59A H 0.6381 0.0345 0.4270 0.109 Uiso 0.5 1 calc R U P
H59B H 0.6381 -0.0345 0.4270 0.109 Uiso 0.5 1 calc R U P
C60 C 0.6103(15) 0.0000 0.300(4) 0.082(11) Uani 1 2 d S TU P
H60A H 0.5908 0.0343 0.2769 0.098 Uiso 0.5 1 calc R U P
H60B H 0.5908 -0.0343 0.2769 0.098 Uiso 0.5 1 calc R U P
N27 N 0.7562(10) 0.5000 0.548(2) 0.072(10) Uani 1 2 d S TU P
N28 N 0.3615(11) 0.5000 0.483(3) 0.097(12) Uani 1 2 d S TU P
C61 C 0.7095(13) 0.5000 0.508(3) 0.088(15) Uani 1 2 d S TU P
H61A H 0.7055 0.5340 0.4648 0.105 Uiso 0.5 1 calc R U P
H61B H 0.7055 0.4660 0.4648 0.105 Uiso 0.5 1 calc R U P
C62 C 0.6710(12) 0.5000 0.539(3) 0.075(12) Uani 1 2 d S TU P
H62A H 0.6770 0.5338 0.5830 0.090 Uiso 0.5 1 calc R U P
H62B H 0.6770 0.4662 0.5830 0.090 Uiso 0.5 1 calc R U P
C63 C 0.6237(12) 0.5000 0.517(3) 0.090(17) Uani 1 2 d S TU P
H63A H 0.6192 0.5336 0.4727 0.108 Uiso 0.5 1 calc R U P
H63B H 0.6192 0.4664 0.4727 0.108 Uiso 0.5 1 calc R U P
C64 C 0.5805(13) 0.5000 0.534(3) 0.12(2) Uani 1 2 d S TU P
H64A H 0.5842 0.4663 0.5787 0.147 Uiso 0.5 1 calc R U P
H64B H 0.5842 0.5337 0.5787 0.147 Uiso 0.5 1 calc R U P
C65 C 0.5401(13) 0.5000 0.510(3) 0.098(19) Uani 1 2 d S TU P
H65A H 0.5362 0.4663 0.4661 0.117 Uiso 0.5 1 calc R U P
H65B H 0.5362 0.5337 0.4661 0.117 Uiso 0.5 1 calc R U P
C66 C 0.4962(14) 0.5000 0.529(4) 0.12(2) Uani 1 2 d S TU P
H66A H 0.5001 0.4663 0.5731 0.146 Uiso 0.5 1 calc R U P
H66B H 0.5001 0.5337 0.5731 0.146 Uiso 0.5 1 calc R U P
C67 C 0.4509(13) 0.5000 0.502(3) 0.100(19) Uani 1 2 d S TU P
H67A H 0.4475 0.4663 0.4579 0.120 Uiso 0.5 1 calc R U P
H67B H 0.4475 0.5337 0.4579 0.120 Uiso 0.5 1 calc R U P
C68 C 0.4079(15) 0.5000 0.516(4) 0.16(3) Uani 1 2 d S TU P
H68A H 0.4107 0.5337 0.5603 0.187 Uiso 0.5 1 calc R U P
H68B H 0.4107 0.4663 0.5603 0.187 Uiso 0.5 1 calc R U P
N29 N 0.6852(16) 0.4172(13) 0.041(2) 0.141(17) Uani 1 1 d D U .
C69 C 0.6987(16) 0.3768(14) 0.018(2) 0.107(14) Uani 1 1 d D U .
C70 C 0.7183(16) 0.3228(14) -0.016(2) 0.117(16) Uani 1 1 d D U .
H70A H 0.7059 0.3183 -0.0864 0.176 Uiso 1 1 calc R U .
H70B H 0.7095 0.2892 0.0175 0.176 Uiso 1 1 calc R U .
H70C H 0.7523 0.3257 -0.0029 0.176 Uiso 1 1 calc R U .
N30 N 0.5819(7) 0.2962(9) -0.1100(12) 0.054(5) Uani 1 1 d D U .
C71 C 0.5854(9) 0.3160(10) -0.0387(14) 0.051(6) Uani 1 1 d D U .
C72 C 0.5849(14) 0.3492(18) 0.052(2) 0.111(14) Uani 1 1 d D U .
H72A H 0.5814 0.3224 0.1028 0.167 Uiso 1 1 calc R U .
H72B H 0.5589 0.3766 0.0386 0.167 Uiso 1 1 calc R U .
H72C H 0.6143 0.3704 0.0723 0.167 Uiso 1 1 calc R U .
N31 N 0.3977(6) 0.2011(8) 0.3385(14) 0.047(5) Uani 1 1 d D U .
C73 C 0.3724(10) 0.2046(12) 0.2684(19) 0.073(9) Uani 1 1 d D U .
C74 C 0.343(3) 0.218(2) 0.170(3) 0.26(5) Uani 1 1 d D U .
H74A H 0.3169 0.1908 0.1544 0.393 Uiso 1 1 calc R U .
H74B H 0.3311 0.2576 0.1689 0.393 Uiso 1 1 calc R U .
H74C H 0.3619 0.2142 0.1216 0.393 Uiso 1 1 calc R U .
N32 N 0.2209(8) 0.2827(10) 0.8074(17) 0.067(6) Uani 1 1 d D U .
C75 C 0.2574(9) 0.2924(13) 0.835(2) 0.078(9) Uani 1 1 d D U .
C76 C 0.3086(12) 0.305(4) 0.852(4) 0.27(5) Uani 1 1 d D U .
H76A H 0.3217 0.3108 0.9217 0.410 Uiso 1 1 calc R U .
H76B H 0.3244 0.2731 0.8285 0.410 Uiso 1 1 calc R U .
H76C H 0.3131 0.3408 0.8173 0.410 Uiso 1 1 calc R U .
P5 P 0.3252(4) 0.5000 0.9059(9) 0.162(8) Uani 1 2 d DS TU P
F25 F 0.2736(7) 0.5000 0.881(2) 0.166(12) Uani 1 2 d DS TU P
F26 F 0.3255(9) 0.5484(14) 0.8364(19) 0.264(13) Uani 1 1 d D U .
F27 F 0.3764(8) 0.5000 0.935(2) 0.265(16) Uani 1 2 d DS TU P
F28 F 0.3237(8) 0.5418(14) 0.9886(16) 0.235(12) Uani 1 1 d D U .

loop_
_atom_site_aniso_label
_atom_site_aniso_U_11
_atom_site_aniso_U_22
_atom_site_aniso_U_33
_atom_site_aniso_U_23
_atom_site_aniso_U_13
_atom_site_aniso_U_12
Au1 0.0273(4) 0.0209(4) 0.0198(3) 0.0003(3) 0.0091(3) 0.0036(3)
Au2 0.0321(4) 0.0180(3) 0.0222(3) -0.0009(3) 0.0062(3) -0.0031(3)
Au3 0.0271(4) 0.0159(4) 0.0475(4) -0.0004(3) 0.0058(3) -0.0020(3)
Au4 0.0267(4) 0.0188(4) 0.0287(3) 0.0014(3) 0.0050(3) 0.0026(3)
N1 0.025(8) 0.031(9) 0.037(9) 0.004(7) 0.018(7) 0.012(7)
N2 0.041(10) 0.021(8) 0.028(8) 0.000(6) 0.020(8) 0.001(7)
N3 0.044(10) 0.021(8) 0.013(7) -0.004(6) -0.002(7) 0.002(7)
N4 0.038(10) 0.025(9) 0.027(8) -0.003(7) -0.005(7) 0.004(7)
N5 0.008(7) 0.021(7) 0.035(8) 0.003(6) -0.001(6) 0.001(6)
N6 0.012(7) 0.016(7) 0.048(9) 0.004(7) -0.004(7) 0.001(6)
N7 0.019(8) 0.022(9) 0.082(14) -0.006(8) 0.021(9) -0.001(7)
N8 0.034(9) 0.022(9) 0.048(10) -0.003(7) 0.024(8) -0.005(7)
N9 0.024(8) 0.015(8) 0.018(7) -0.001(5) 0.001(6) 0.004(6)
N10 0.031(9) 0.016(8) 0.030(8) -0.001(6) 0.012(7) -0.006(6)
N11 0.054(10) 0.018(8) 0.017(7) -0.002(6) 0.024(7) -0.002(7)
N12 0.046(10) 0.015(8) 0.028(8) -0.005(6) -0.001(7) -0.011(7)
C1 0.030(10) 0.022(10) 0.021(9) -0.001(7) 0.010(8) 0.006(8)
C2 0.034(11) 0.044(12) 0.029(10) -0.002(9) 0.022(9) -0.003(9)
C3 0.074(17) 0.033(12) 0.053(13) -0.002(10) 0.056(13) 0.002(11)
C4 0.040(11) 0.019(9) 0.027(9) -0.005(7) 0.016(8) -0.006(8)
C5 0.060(14) 0.009(9) 0.033(10) -0.003(7) 0.012(10) -0.008(9)
C6 0.076(16) 0.022(11) 0.015(9) -0.011(7) 0.003(10) -0.003(11)
C7 0.077(17) 0.020(11) 0.021(10) -0.007(7) 0.024(11) -0.006(10)
C8 0.015(9) 0.030(11) 0.055(12) -0.007(9) 0.002(9) 0.011(8)
C9 0.010(7) 0.024(8) 0.030(8) 0.008(7) 0.005(6) 0.004(6)
C10 0.020(14) 0.06(2) 0.035(15) 0.000 0.012(12) 0.000
C11 0.046(13) 0.031(11) 0.029(10) -0.004(8) -0.013(9) 0.004(10)
C12 0.044(12) 0.023(10) 0.016(9) -0.006(7) -0.008(8) -0.003(9)
C13 0.07(2) 0.009(13) 0.042(16) 0.000 -0.028(15) 0.000
C14 0.021(10) 0.015(9) 0.059(12) 0.004(9) 0.009(9) 0.000(8)
C15 0.056(14) 0.015(10) 0.054(13) -0.006(8) 0.025(11) -0.008(9)
C16 0.026(10) 0.027(11) 0.074(15) -0.002(10) 0.028(10) -0.003(9)
C17 0.020(8) 0.011(7) 0.041(9) 0.000(6) 0.003(7) -0.008(6)
C18 0.043(12) 0.006(9) 0.039(11) 0.004(7) 0.024(9) -0.003(8)
C19 0.051(12) 0.004(8) 0.028(10) -0.001(6) 0.008(9) 0.001(8)
C20 0.033(10) 0.015(9) 0.028(9) 0.009(7) 0.021(8) 0.003(7)
C21 0.045(10) 0.013(8) 0.027(8) -0.001(6) 0.008(7) 0.004(7)
C22 0.035(11) 0.023(10) 0.028(9) 0.006(8) -0.003(8) 0.005(8)
C23 0.086(17) 0.027(11) 0.013(8) 0.001(8) 0.019(10) 0.003(11)
C24 0.064(11) 0.037(10) 0.025(8) 0.007(7) 0.023(8) -0.003(9)
C25 0.031(11) 0.026(11) 0.065(13) 0.000 0.017(10) 0.000
C26 0.09(3) 0.020(15) 0.022(14) 0.000 -0.003(15) 0.000
P1 0.049(7) 0.115(11) 0.067(8) 0.022(6) 0.017(6) 0.012(6)
F1 0.060(14) 0.119(18) 0.079(10) 0.025(9) 0.020(9) -0.014(12)
F2 0.063(14) 0.121(19) 0.076(10) 0.028(9) 0.016(9) 0.033(12)
F3 0.096(15) 0.121(12) 0.115(16) 0.000 0.018(12) 0.000
F4 0.090(16) 0.133(13) 0.095(16) 0.025(10) 0.021(13) 0.026(10)
F5 0.065(11) 0.174(19) 0.088(16) 0.046(13) 0.019(10) -0.001(10)
F6 0.055(10) 0.121(18) 0.060(14) 0.011(12) 0.017(9) 0.005(9)
P2 0.140(7) 0.041(4) 0.067(4) 0.003(3) 0.072(5) 0.024(4)
F7 0.32(2) 0.083(12) 0.118(9) -0.003(8) 0.134(11) 0.011(13)
F8 0.180(11) 0.098(14) 0.206(16) 0.006(11) 0.076(10) 0.027(9)
F9 0.167(14) 0.059(10) 0.080(8) 0.002(6) 0.040(8) 0.027(9)
F10 0.166(10) 0.093(12) 0.132(14) -0.018(10) 0.040(9) 0.028(8)
F11 0.168(14) 0.054(7) 0.078(10) -0.003(6) 0.053(10) 0.019(7)
F12 0.200(16) 0.060(8) 0.101(11) 0.004(7) 0.096(11) 0.014(8)
P3 0.102(6) 0.062(4) 0.053(4) -0.011(3) -0.008(4) 0.027(4)
F13 0.106(10) 0.149(13) 0.094(11) 0.003(9) 0.036(8) -0.016(9)
F14 0.083(10) 0.068(9) 0.103(8) -0.030(7) 0.036(7) -0.013(8)
F15 0.27(2) 0.097(12) 0.078(8) 0.008(8) 0.035(9) 0.067(12)
F16 0.181(13) 0.164(16) 0.156(15) -0.042(12) 0.008(11) -0.019(11)
F17 0.179(14) 0.102(9) 0.083(10) 0.024(8) 0.064(10) 0.056(9)
F18 0.138(14) 0.104(10) 0.120(13) -0.030(8) -0.007(11) 0.039(9)
P4 0.024(3) 0.024(3) 0.076(4) 0.007(2) 0.023(3) -0.001(2)
F19 0.061(8) 0.030(6) 0.143(11) 0.005(6) 0.048(8) -0.006(5)
F20 0.034(6) 0.034(5) 0.087(8) 0.014(5) 0.014(6) 0.005(4)
F21 0.035(6) 0.045(7) 0.093(8) 0.014(6) 0.021(5) 0.005(5)
F22 0.033(6) 0.069(9) 0.096(8) 0.000(6) 0.032(6) 0.014(6)
F23 0.032(6) 0.080(9) 0.096(8) -0.029(7) 0.023(5) 0.005(5)
F24 0.051(7) 0.035(6) 0.088(8) 0.009(5) 0.033(6) 0.007(5)
Au5 0.0218(4) 0.0204(4) 0.0483(4) -0.0049(3) 0.0169(3) -0.0045(3)
Au6 0.0272(4) 0.0203(4) 0.0492(4) 0.0038(3) 0.0238(3) 0.0009(3)
Au7 0.0338(4) 0.0157(4) 0.0437(4) 0.0004(3) 0.0228(3) 0.0007(3)
Au8 0.0255(4) 0.0151(4) 0.0556(5) -0.0011(3) 0.0161(3) 0.0000(3)
N13 0.025(9) 0.023(9) 0.057(11) 0.003(8) 0.013(8) -0.008(7)
N14 0.026(9) 0.021(9) 0.064(12) -0.002(8) 0.023(9) -0.006(7)
N15 0.024(8) 0.038(9) 0.051(9) 0.010(7) 0.026(7) 0.005(6)
N16 0.030(9) 0.020(8) 0.072(12) 0.006(8) 0.039(9) 0.000(7)
N17 0.028(9) 0.017(8) 0.086(13) 0.002(8) 0.026(9) 0.005(7)
N18 0.029(9) 0.021(8) 0.067(11) 0.001(8) 0.027(8) -0.003(7)
N19 0.040(10) 0.021(8) 0.027(8) 0.003(6) 0.008(7) 0.009(7)
N20 0.022(8) 0.022(8) 0.051(10) -0.002(7) 0.010(7) -0.001(7)
N21 0.015(8) 0.021(8) 0.028(8) -0.003(6) 0.005(6) -0.005(6)
N22 0.016(8) 0.021(8) 0.031(8) -0.001(6) -0.001(6) -0.003(6)
N23 0.028(9) 0.018(8) 0.044(9) -0.001(7) 0.021(7) 0.004(6)
N24 0.039(10) 0.023(8) 0.034(8) 0.001(7) 0.018(7) 0.007(7)
C27 0.006(8) 0.022(10) 0.060(13) -0.001(9) -0.001(8) -0.004(7)
C28 0.036(12) 0.024(11) 0.071(15) 0.000(10) 0.020(11) -0.002(9)
C29 0.021(11) 0.026(11) 0.081(17) 0.007(10) 0.009(11) -0.015(8)
C30 0.026(10) 0.023(11) 0.074(15) -0.002(10) 0.018(10) 0.009(9)
C31 0.020(10) 0.023(11) 0.069(15) 0.014(10) 0.016(10) -0.009(8)
C32 0.043(13) 0.034(12) 0.081(17) -0.007(11) 0.043(13) -0.003(10)
C33 0.040(13) 0.033(13) 0.11(2) -0.016(14) 0.040(14) -0.014(11)
C34 0.040(12) 0.020(10) 0.050(12) -0.009(9) 0.007(10) -0.006(9)
C35 0.021(10) 0.023(10) 0.056(13) -0.012(9) -0.003(9) 0.002(8)
C36 0.030(16) 0.039(18) 0.053(18) 0.000 0.006(14) 0.000
C37 0.041(12) 0.021(10) 0.060(13) -0.004(9) 0.038(11) -0.005(9)
C38 0.041(12) 0.022(11) 0.072(15) 0.004(10) 0.035(11) 0.009(9)
C39 0.08(3) 0.023(17) 0.09(3) 0.000 0.07(2) 0.000
C40 0.022(9) 0.012(9) 0.038(10) 0.003(7) 0.015(8) 0.006(7)
C41 0.026(11) 0.037(12) 0.045(12) 0.007(9) 0.011(9) 0.004(8)
C42 0.040(13) 0.031(12) 0.070(15) 0.002(10) 0.020(11) -0.014(10)
C43 0.028(10) 0.023(10) 0.040(10) 0.000(8) 0.021(9) -0.004(8)
C44 0.043(12) 0.014(9) 0.031(10) 0.005(7) 0.015(9) 0.011(8)
C45 0.024(10) 0.024(10) 0.051(12) 0.008(9) 0.019(9) 0.002(8)
C46 0.022(10) 0.008(9) 0.068(14) -0.006(8) 0.020(10) -0.001(7)
C47 0.027(10) 0.010(9) 0.056(12) 0.002(8) 0.023(9) 0.008(7)
C48 0.027(10) 0.015(9) 0.041(11) -0.010(8) 0.015(8) -0.002(8)
C49 0.028(11) 0.027(11) 0.048(12) 0.006(9) 0.019(9) -0.008(8)
C50 0.024(10) 0.020(10) 0.046(11) 0.011(8) 0.020(9) 0.006(7)
C51 0.062(19) 0.019(14) 0.013(11) 0.000 0.015(12) 0.000
C52 0.021(10) 0.011(9) 0.034(10) 0.000 0.008(9) 0.000
N25 0.13(2) 0.05(2) 0.10(2) 0.000 0.014(18) 0.000
N26 0.08(2) 0.16(5) 0.18(3) 0.000 0.07(2) 0.000
C53 0.10(2) 0.017(16) 0.075(14) 0.000 -0.016(12) 0.000
C54 0.066(17) 0.04(2) 0.078(14) 0.000 -0.017(11) 0.000
C55 0.064(17) 0.05(2) 0.082(14) 0.000 -0.018(11) 0.000
C56 0.040(13) 0.05(2) 0.079(13) 0.000 -0.023(10) 0.000
C57 0.043(14) 0.036(19) 0.093(14) 0.000 -0.014(11) 0.000
C58 0.033(15) 0.06(3) 0.096(15) 0.000 -0.011(11) 0.000
C59 0.051(17) 0.08(3) 0.14(2) 0.000 0.023(16) 0.000
C60 0.058(19) 0.06(3) 0.14(2) 0.000 0.033(17) 0.000
N27 0.033(11) 0.11(3) 0.08(2) 0.000 0.017(11) 0.000
N28 0.033(12) 0.12(3) 0.15(3) 0.000 0.037(14) 0.000
C61 0.034(10) 0.15(5) 0.08(2) 0.000 0.020(11) 0.000
C62 0.027(10) 0.12(4) 0.07(2) 0.000 0.012(10) 0.000
C63 0.027(10) 0.20(6) 0.05(2) 0.000 0.011(10) 0.000
C64 0.032(10) 0.28(8) 0.06(2) 0.000 0.020(11) 0.000
C65 0.033(10) 0.20(6) 0.07(2) 0.000 0.022(11) 0.000
C66 0.031(10) 0.26(7) 0.08(3) 0.000 0.025(12) 0.000
C67 0.032(10) 0.22(6) 0.06(2) 0.000 0.027(11) 0.000
C68 0.035(11) 0.35(11) 0.09(3) 0.000 0.040(14) 0.000
N29 0.27(5) 0.089(18) 0.09(2) 0.037(15) 0.09(3) 0.06(2)
C69 0.18(4) 0.078(18) 0.08(2) 0.026(15) 0.07(2) 0.03(2)
C70 0.21(5) 0.089(19) 0.07(2) 0.023(16) 0.07(3) 0.04(2)
N30 0.069(14) 0.049(12) 0.039(8) -0.006(7) 0.006(9) -0.009(10)
C71 0.067(16) 0.043(12) 0.037(9) 0.002(8) 0.000(9) 0.000(11)
C72 0.11(3) 0.15(3) 0.068(15) -0.055(19) -0.004(16) 0.01(2)
N31 0.043(11) 0.031(10) 0.066(11) -0.007(8) 0.007(8) 0.005(8)
C73 0.075(17) 0.051(16) 0.076(13) -0.012(11) -0.016(11) 0.017(14)
C74 0.42(10) 0.11(4) 0.15(3) -0.01(3) -0.17(5) 0.03(5)
N32 0.056(10) 0.059(15) 0.087(15) -0.016(12) 0.017(10) -0.016(10)
C75 0.058(10) 0.07(2) 0.10(2) 0.008(16) 0.010(11) -0.022(11)
C76 0.077(11) 0.56(14) 0.17(5) 0.05(7) 0.006(17) -0.12(3)
P5 0.048(6) 0.39(3) 0.052(6) 0.000 0.018(5) 0.000
F25 0.052(6) 0.34(4) 0.103(18) 0.000 0.019(6) 0.000
F26 0.21(2) 0.45(3) 0.128(16) 0.062(14) 0.031(15) -0.028(13)
F27 0.054(7) 0.59(5) 0.14(2) 0.000 0.016(7) 0.000
F28 0.165(18) 0.44(3) 0.105(12) -0.047(13) 0.054(12) -0.014(14)

loop_
_atom_type_symbol
_atom_type_description
_atom_type_scat_dispersion_real
_atom_type_scat_dispersion_imag
_atom_type_scat_source
C C 0.0033 0.0016 ' International Tables Vol C Tables 4.2.6.8 and 6.1.1.4'
H H 0.0000 0.0000 ' International Tables Vol C Tables 4.2.6.8 and 6.1.1.4'
Au Au -2.0133 8.8022 ' International Tables Vol C Tables 4.2.6.8 and 6.1.1.4'
F F 0.0171 0.0103 ' International Tables Vol C Tables 4.2.6.8 and 6.1.1.4'
N N 0.0061 0.0033 ' International Tables Vol C Tables 4.2.6.8 and 6.1.1.4'
P P 0.1023 0.0942 ' International Tables Vol C Tables 4.2.6.8 and 6.1.1.4'

loop_
_geom_angle_atom_site_label_1
_geom_angle_atom_site_label_2
_geom_angle_atom_site_label_3
_geom_angle
_geom_angle_site_symmetry_1
_geom_angle_site_symmetry_3
C1 Au1 N10 169.3(7) . .
C1 Au1 Au2 104.2(5) . .
N10 Au1 Au2 65.1(4) . .
C5 Au2 N9 171.6(8) . .
C5 Au2 Au1 105.8(6) . .
N9 Au2 Au1 65.9(4) . .
C14 Au3 N6 170.4(7) . .
C14 Au3 Au3 104.5(5) . 2
N6 Au3 Au3 65.9(4) . 2
C22 Au4 N5 172.5(7) . .
C22 Au4 Au4 105.3(6) . 2
N5 Au4 Au4 67.2(4) . 2
C2 N1 C1 111.6(16) . .
C2 N1 C8 125.0(17) . .
C1 N1 C8 123.4(15) . .
C1 N2 C4 123.2(15) . .
C1 N2 C3 107.6(17) . .
C4 N2 C3 129.2(17) . .
C7 N3 C5 108.0(17) . .
C7 N3 C4 126.0(17) . .
C5 N3 C4 125.3(15) . .
C5 N4 C6 110.4(18) . .
C5 N4 C11 123.5(17) . .
C6 N4 C11 126.0(16) . .
C9 N5 N5 107.2(10) . 2
C9 N5 Au4 140.0(12) . .
N5 N5 Au4 112.8(4) 2 .
N6 N6 C12 112.1(10) 2 .
N6 N6 Au3 114.1(4) 2 .
C12 N6 Au3 133.5(12) . .
C15 N7 C14 111.4(17) . .
C15 N7 C25 124.7(19) . .
C14 N7 C25 124(2) . .
C14 N8 C16 111.8(16) . .
C14 N8 C17 124.1(16) . .
C16 N8 C17 123.8(16) . .
N10 N9 C18 107.6(14) . .
N10 N9 Au2 115.7(11) . .
C18 N9 Au2 136.6(13) . .
N9 N10 C20 113.7(15) . .
N9 N10 Au1 113.3(11) . .
C20 N10 Au1 132.8(13) . .
C22 N11 C24 112.8(15) . .
C22 N11 C21 123.9(14) . .
C24 N11 C21 123.3(16) . .
C22 N12 C23 110.2(15) . .
C22 N12 C26 124(2) . .
C23 N12 C26 125.4(19) . .
N1 C1 N2 104.2(14) . .
N1 C1 Au1 129.9(12) . .
N2 C1 Au1 125.6(13) . .
C3 C2 N1 107.5(17) . .
C3 C2 H2 126.2 . .
N1 C2 H2 126.2 . .
C2 C3 N2 109.0(17) . .
C2 C3 H3 125.5 . .
N2 C3 H3 125.5 . .
N2 C4 N3 114.1(15) . .
N2 C4 H4A 108.7 . .
N3 C4 H4A 108.7 . .
N2 C4 H4B 108.7 . .
N3 C4 H4B 108.7 . .
H4A C4 H4B 107.6 . .
N4 C5 N3 105.0(16) . .
N4 C5 Au2 131.3(16) . .
N3 C5 Au2 123.4(14) . .
C7 C6 N4 107.4(17) . .
C7 C6 H6 126.3 . .
N4 C6 H6 126.3 . .
C6 C7 N3 109.2(19) . .
C6 C7 H7 125.4 . .
N3 C7 H7 125.4 . .
N1 C8 C9 114.5(15) . .
N1 C8 H8A 108.6 . .
C9 C8 H8A 108.6 . .
N1 C8 H8B 108.6 . .
C9 C8 H8B 108.6 . .
H8A C8 H8B 107.6 . .
N5 C9 C10 109.4(17) . .
N5 C9 C8 120.1(16) . .
C10 C9 C8 130.4(17) . .
C9 C10 C9 107(2) . 2
C9 C10 H10 126.6 . .
C9 C10 H10 126.6 2 .
N4 C11 C12 111.4(17) . .
N4 C11 H11A 109.3 . .
C12 C11 H11A 109.3 . .
N4 C11 H11B 109.3 . .
C12 C11 H11B 109.3 . .
H11A C11 H11B 108.0 . .
N6 C12 C11 122.4(17) . .
N6 C12 C13 107.3(18) . .
C11 C12 C13 130.2(19) . .
C12 C13 C12 101(3) 2 .
C12 C13 H13 129.3 2 .
C12 C13 H13 129.3 . .
N8 C14 N7 104.0(17) . .
N8 C14 Au3 129.4(14) . .
N7 C14 Au3 125.4(14) . .
C16 C15 N7 108.0(18) . .
C16 C15 H15 126.0 . .
N7 C15 H15 126.0 . .
C15 C16 N8 104.8(19) . .
C15 C16 H16 127.6 . .
N8 C16 H16 127.6 . .
N8 C17 C18 114.1(15) . .
N8 C17 H17A 108.7 . .
C18 C17 H17A 108.7 . .
N8 C17 H17B 108.7 . .
C18 C17 H17B 108.7 . .
H17A C17 H17B 107.6 . .
N9 C18 C19 106.7(17) . .
N9 C18 C17 120.9(17) . .
C19 C18 C17 132.2(17) . .
C20 C19 C18 106.8(17) . .
C20 C19 H19 126.6 . .
C18 C19 H19 126.6 . .
N10 C20 C19 104.9(16) . .
N10 C20 C21 124.5(16) . .
C19 C20 C21 130.2(16) . .
N11 C21 C20 112.9(15) . .
N11 C21 H21A 109.0 . .
C20 C21 H21A 109.0 . .
N11 C21 H21B 109.0 . .
C20 C21 H21B 109.0 . .
H21A C21 H21B 107.8 . .
N11 C22 N12 103.6(15) . .
N11 C22 Au4 130.0(13) . .
N12 C22 Au4 125.4(14) . .
C24 C23 N12 107.8(16) . .
C24 C23 H23 126.1 . .
N12 C23 H23 126.1 . .
C23 C24 N11 105.5(17) . .
C23 C24 H24 127.3 . .
N11 C24 H24 127.3 . .
N7 C25 N7 113(2) . 2
N7 C25 H25A 109.1 . .
N7 C25 H25A 109.1 2 .
N7 C25 H25B 109.1 . .
N7 C25 H25B 109.1 2 .
H25A C25 H25B 107.8 . .
N12 C26 N12 111(3) 2 .
N12 C26 H26A 109.5 2 .
N12 C26 H26A 109.5 . .
N12 C26 H26B 109.5 2 .
N12 C26 H26B 109.5 . .
H26A C26 H26B 108.0 . .
F4 P1 F1 89.4(16) . .
F4 P1 F2 88.0(16) . .
F1 P1 F2 177.4(19) . .
F4 P1 F5 84.4(17) . .
F1 P1 F5 89.7(15) . .
F2 P1 F5 90.3(16) . .
F4 P1 F6 97.8(17) . .
F1 P1 F6 91.0(14) . .
F2 P1 F6 89.1(15) . .
F5 P1 F6 177.7(19) . .
F4 P1 F3 173.5(17) . .
F1 P1 F3 90.5(16) . .
F2 P1 F3 92.1(15) . .
F5 P1 F3 89.0(16) . .
F6 P1 F3 88.8(14) . .
P1 F3 P1 148(2) . 2
F10 P2 F7 98.8(14) . .
F10 P2 F9 90.8(11) . .
F7 P2 F9 170.3(15) . .
F10 P2 F11 90.5(12) . .
F7 P2 F11 88.5(10) . .
F9 P2 F11 92.9(9) . .
F10 P2 F12 92.5(11) . .
F7 P2 F12 89.3(10) . .
F9 P2 F12 88.8(9) . .
F11 P2 F12 176.5(11) . .
F10 P2 F8 169.5(13) . .
F7 P2 F8 91.4(13) . .
F9 P2 F8 79.0(12) . .
F11 P2 F8 87.5(11) . .
F12 P2 F8 89.9(12) . .
F15 P3 F13 101.9(13) . .
F15 P3 F16 86.9(13) . .
F13 P3 F16 169.7(14) . .
F15 P3 F17 95.7(10) . .
F13 P3 F17 88.5(12) . .
F16 P3 F17 85.4(13) . .
F15 P3 F14 166.0(14) . .
F13 P3 F14 90.3(9) . .
F16 P3 F14 81.5(12) . .
F17 P3 F14 91.3(9) . .
F15 P3 F18 84.4(11) . .
F13 P3 F18 85.3(12) . .
F16 P3 F18 100.9(13) . .
F17 P3 F18 173.7(13) . .
F14 P3 F18 90.0(11) . .
F22 P4 F23 88.5(8) . .
F22 P4 F19 92.5(8) . .
F23 P4 F19 90.5(8) . .
F22 P4 F21 90.2(7) . .
F23 P4 F21 178.1(9) . .
F19 P4 F21 90.9(8) . .
F22 P4 F20 90.2(7) . .
F23 P4 F20 89.2(8) . .
F19 P4 F20 177.2(8) . .
F21 P4 F20 89.4(7) . .
F22 P4 F24 178.4(8) . .
F23 P4 F24 92.6(7) . .
F19 P4 F24 88.6(7) . .
F21 P4 F24 88.6(7) . .
F20 P4 F24 88.7(7) . .
C27 Au5 N22 170.8(8) . .
C27 Au5 Au6 105.2(6) . .
N22 Au5 Au6 65.7(4) . .
C31 Au6 N21 171.5(8) . .
C31 Au6 Au5 105.1(7) . .
N21 Au6 Au5 66.5(4) . .
C40 Au7 N18 172.4(7) . .
C40 Au7 Au7 105.8(5) . 2_565
N18 Au7 Au7 66.7(4) . 2_565
C48 Au8 N17 172.7(7) . .
C48 Au8 Au8 105.7(5) . 2_565
N17 Au8 Au8 67.0(4) . 2_565
C27 N13 C28 109.7(17) . .
C27 N13 C34 125.3(16) . .
C28 N13 C34 125.0(18) . .
C27 N14 C29 112.4(18) . .
C27 N14 C30 124.2(16) . .
C29 N14 C30 123.1(16) . .
C31 N15 C33 109.1(19) . .
C31 N15 C30 126.7(17) . .
C33 N15 C30 124.1(19) . .
C31 N16 C32 112.5(19) . .
C31 N16 C37 122.1(16) . .
C32 N16 C37 125.3(17) . .
C35 N17 N17 107.8(11) . 2_565
C35 N17 Au8 138.7(13) . .
N17 N17 Au8 113.0(4) 2_565 .
C38 N18 N18 108.5(11) . 2_565
C38 N18 Au7 137.9(13) . .
N18 N18 Au7 113.3(4) 2_565 .
C41 N19 C40 112.6(15) . .
C41 N19 C51 120.4(19) . .
C40 N19 C51 126.4(18) . .
C40 N20 C42 111.2(16) . .
C40 N20 C43 125.7(15) . .
C42 N20 C43 123.1(16) . .
C44 N21 N22 107.8(14) . .
C44 N21 Au6 138.8(12) . .
N22 N21 Au6 113.4(10) . .
N21 N22 C46 108.6(15) . .
N21 N22 Au5 114.4(11) . .
C46 N22 Au5 136.8(14) . .
C48 N23 C50 112.0(15) . .
C48 N23 C47 120.9(14) . .
C50 N23 C47 127.0(15) . .
C49 N24 C48 110.6(15) . .
C49 N24 C52 125.3(17) . .
C48 N24 C52 123.5(17) . .
N13 C27 N14 105.1(15) . .
N13 C27 Au5 129.0(15) . .
N14 C27 Au5 125.8(15) . .
C29 C28 N13 106(2) . .
C29 C28 H28 127.0 . .
N13 C28 H28 127.0 . .
C28 C29 N14 106.8(18) . .
C28 C29 H29 126.6 . .
N14 C29 H29 126.6 . .
N15 C30 N14 116.1(16) . .
N15 C30 H30A 108.3 . .
N14 C30 H30A 108.3 . .
N15 C30 H30B 108.3 . .
N14 C30 H30B 108.3 . .
H30A C30 H30B 107.4 . .
N16 C31 N15 105.4(17) . .
N16 C31 Au6 131.4(16) . .
N15 C31 Au6 122.7(16) . .
C33 C32 N16 107(2) . .
C33 C32 H32 126.5 . .
N16 C32 H32 126.5 . .
C32 C33 N15 106(2) . .
C32 C33 H33 127.1 . .
N15 C33 H33 127.1 . .
N13 C34 C35 111.9(17) . .
N13 C34 H34A 109.2 . .
C35 C34 H34A 109.2 . .
N13 C34 H34B 109.2 . .
C35 C34 H34B 109.2 . .
H34A C34 H34B 107.9 . .
N17 C35 C36 110.1(18) . .
N17 C35 C34 119.7(17) . .
C36 C35 C34 129.7(19) . .
C35 C36 C35 104(3) . 2_565
C35 C36 H36 128.0 . .
C35 C36 H36 128.0 2_565 .
N16 C37 C38 114.6(19) . .
N16 C37 H37A 108.6 . .
C38 C37 H37A 108.6 . .
N16 C37 H37B 108.6 . .
C38 C37 H37B 108.6 . .
H37A C37 H37B 107.6 . .
N18 C38 C39 107(2) . .
N18 C38 C37 119.5(17) . .
C39 C38 C37 134(2) . .
C38 C39 C38 109(3) 2_565 .
C38 C39 H39 125.5 2_565 .
C38 C39 H39 125.5 . .
N20 C40 N19 105.0(14) . .
N20 C40 Au7 130.5(14) . .
N19 C40 Au7 124.0(12) . .
N19 C41 C42 103.2(18) . .
N19 C41 H41 128.4 . .
C42 C41 H41 128.4 . .
N20 C42 C41 107.9(19) . .
N20 C42 H42 126.0 . .
C41 C42 H42 126.1 . .
N20 C43 C44 113.2(15) . .
N20 C43 H43A 108.9 . .
C44 C43 H43A 108.9 . .
N20 C43 H43B 108.9 . .
C44 C43 H43B 108.9 . .
H43A C43 H43B 107.8 . .
N21 C44 C45 110.3(17) . .
N21 C44 C43 120.2(16) . .
C45 C44 C43 129.5(18) . .
C46 C45 C44 105.6(17) . .
C46 C45 H45 127.2 . .
C44 C45 H45 127.2 . .
C45 C46 N22 107.6(17) . .
C45 C46 C47 132.4(17) . .
N22 C46 C47 119.7(17) . .
C46 C47 N23 111.4(15) . .
C46 C47 H47A 109.4 . .
N23 C47 H47A 109.4 . .
C46 C47 H47B 109.4 . .
N23 C47 H47B 109.4 . .
H47A C47 H47B 108.0 . .
N23 C48 N24 102.3(15) . .
N23 C48 Au8 132.3(13) . .
N24 C48 Au8 125.1(13) . .
C50 C49 N24 106.5(16) . .
C50 C49 H49 126.8 . .
N24 C49 H49 126.8 . .
C49 C50 N23 108.6(16) . .
C49 C50 H50 125.7 . .
N23 C50 H50 125.7 . .
N19 C51 N19 114.4(19) . 2_565
N19 C51 H51A 108.7 . .
N19 C51 H51A 108.7 2_565 .
N19 C51 H51B 108.7 . .
N19 C51 H51B 108.7 2_565 .
H51A C51 H51B 107.6 . .
N24 C52 N24 112(2) . 2_565
N24 C52 H52A 109.2 . .
N24 C52 H52A 109.2 2_565 .
N24 C52 H52B 109.2 . .
N24 C52 H52B 109.2 2_565 .
H52A C52 H52B 107.9 . .
C54 C53 N25 119(4) . .
C54 C53 H53A 107.6 . .
N25 C53 H53A 107.6 . .
C54 C53 H53B 107.6 . .
N25 C53 H53B 107.6 . .
H53A C53 H53B 107.1 . .
C53 C54 C55 114(4) . .
C53 C54 H54A 108.8 . .
C55 C54 H54A 108.8 . .
C53 C54 H54B 108.8 . .
C55 C54 H54B 108.8 . .
H54A C54 H54B 107.7 . .
C54 C55 C56 117(3) . .
C54 C55 H55A 108.0 . .
C56 C55 H55A 108.0 . .
C54 C55 H55B 108.0 . .
C56 C55 H55B 108.0 . .
H55A C55 H55B 107.2 . .
C57 C56 C55 113(3) . .
C57 C56 H56A 109.0 . .
C55 C56 H56A 109.0 . .
C57 C56 H56B 109.0 . .
C55 C56 H56B 109.0 . .
H56A C56 H56B 107.8 . .
C56 C57 C58 117(3) . .
C56 C57 H57A 108.1 . .
C58 C57 H57A 108.1 . .
C56 C57 H57B 108.1 . .
C58 C57 H57B 108.1 . .
H57A C57 H57B 107.3 . .
C57 C58 C59 121(3) . .
C57 C58 H58A 107.2 . .
C59 C58 H58A 107.2 . .
C57 C58 H58B 107.2 . .
C59 C58 H58B 107.2 . .
H58A C58 H58B 106.8 . .
C60 C59 C58 117(4) . .
C60 C59 H59A 108.2 . .
C58 C59 H59A 108.2 . .
C60 C59 H59B 108.2 . .
C58 C59 H59B 108.2 . .
H59A C59 H59B 107.3 . .
C59 C60 N26 122(4) . .
C59 C60 H60A 106.8 . .
N26 C60 H60A 106.8 . .
C59 C60 H60B 106.8 . .
N26 C60 H60B 106.8 . .
H60A C60 H60B 106.7 . .
C62 C61 N27 138(4) . .
C62 C61 H61A 102.6 . .
N27 C61 H61A 102.6 . .
C62 C61 H61B 102.6 . .
N27 C61 H61B 102.6 . .
H61A C61 H61B 105.0 . .
C61 C62 C63 148(4) . .
C61 C62 H62A 99.6 . .
C63 C62 H62A 99.6 . .
C61 C62 H62B 99.6 . .
C63 C62 H62B 99.6 . .
H62A C62 H62B 104.1 . .
C64 C63 C62 157(4) . .
C64 C63 H63A 97.1 . .
C62 C63 H63A 97.1 . .
C64 C63 H63B 97.1 . .
C62 C63 H63B 97.1 . .
H63A C63 H63B 103.5 . .
C65 C64 C63 153(5) . .
C65 C64 H64A 98.2 . .
C63 C64 H64A 98.2 . .
C65 C64 H64B 98.2 . .
C63 C64 H64B 98.2 . .
H64A C64 H64B 103.8 . .
C64 C65 C66 153(5) . .
C64 C65 H65A 98.4 . .
C66 C65 H65A 98.4 . .
C64 C65 H65B 98.4 . .
C66 C65 H65B 98.4 . .
H65A C65 H65B 103.8 . .
C67 C66 C65 153(5) . .
C67 C66 H66A 98.3 . .
C65 C66 H66A 98.3 . .
C67 C66 H66B 98.3 . .
C65 C66 H66B 98.3 . .
H66A C66 H66B 103.8 . .
C66 C67 C68 155(5) . .
C66 C67 H67A 97.6 . .
C68 C67 H67A 97.6 . .
C66 C67 H67B 97.6 . .
C68 C67 H67B 97.6 . .
H67A C67 H67B 103.6 . .
C67 C68 N28 151(5) . .
C67 C68 H68A 98.7 . .
N28 C68 H68A 98.7 . .
C67 C68 H68B 98.7 . .
N28 C68 H68B 98.7 . .
H68A C68 H68B 103.9 . .
N29 C69 C70 178(4) . .
C69 C70 H70A 109.5 . .
C69 C70 H70B 109.5 . .
H70A C70 H70B 109.5 . .
C69 C70 H70C 109.5 . .
H70A C70 H70C 109.5 . .
H70B C70 H70C 109.5 . .
N30 C71 C72 172(3) . .
C71 C72 H72A 109.5 . .
C71 C72 H72B 109.5 . .
H72A C72 H72B 109.5 . .
C71 C72 H72C 109.5 . .
H72A C72 H72C 109.5 . .
H72B C72 H72C 109.5 . .
N31 C73 C74 170(4) . .
C73 C74 H74A 109.5 . .
C73 C74 H74B 109.5 . .
H74A C74 H74B 109.5 . .
C73 C74 H74C 109.5 . .
H74A C74 H74C 109.5 . .
H74B C74 H74C 109.5 . .
N32 C75 C76 168(4) . .
C75 C76 H76A 109.5 . .
C75 C76 H76B 109.5 . .
H76A C76 H76B 109.5 . .
C75 C76 H76C 109.5 . .
H76A C76 H76C 109.5 . .
H76B C76 H76C 109.5 . .
F27 P5 F25 177.7(16) . .
F27 P5 F26 91.1(10) . .
F25 P5 F26 90.4(10) . .
F27 P5 F26 91.1(10) . 2_565
F25 P5 F26 90.4(10) . 2_565
F26 P5 F26 97(3) . 2_565
F27 P5 F28 89.9(11) . .
F25 P5 F28 88.3(10) . .
F26 P5 F28 92.2(13) . .
F26 P5 F28 171(2) 2_565 .
F27 P5 F28 89.9(11) . 2_565
F25 P5 F28 88.3(10) . 2_565
F26 P5 F28 171(2) . 2_565
F26 P5 F28 92.2(13) 2_565 2_565
F28 P5 F28 78(2) . 2_565

loop_
_geom_bond_atom_site_label_1
_geom_bond_atom_site_label_2
_geom_bond_distance
_geom_bond_site_symmetry_2
Au1 C1 1.971(17) .
Au1 N10 2.076(15) .
Au1 Au2 3.0038(11) .
Au2 C5 1.988(19) .
Au2 N9 2.025(14) .
Au3 C14 1.966(19) .
Au3 N6 2.066(15) .
Au3 Au3 2.9900(14) 2
Au4 C22 1.951(19) .
Au4 N5 2.054(14) .
Au4 Au4 2.9866(14) 2
N1 C2 1.37(2) .
N1 C1 1.38(2) .
N1 C8 1.44(2) .
N2 C1 1.40(2) .
N2 C4 1.41(2) .
N2 C3 1.42(2) .
N3 C7 1.37(2) .
N3 C5 1.39(3) .
N3 C4 1.46(2) .
N4 C5 1.31(2) .
N4 C6 1.39(3) .
N4 C11 1.45(3) .
N5 C9 1.32(2) .
N5 N5 1.40(3) 2
N6 N6 1.30(3) 2
N6 C12 1.34(2) .
N7 C15 1.35(3) .
N7 C14 1.37(2) .
N7 C25 1.45(2) .
N8 C14 1.33(2) .
N8 C16 1.41(3) .
N8 C17 1.45(2) .
N9 N10 1.30(2) .
N9 C18 1.38(2) .
N10 C20 1.35(2) .
N11 C22 1.35(2) .
N11 C24 1.41(2) .
N11 C21 1.46(2) .
N12 C22 1.39(2) .
N12 C23 1.41(3) .
N12 C26 1.45(2) .
C2 C3 1.32(3) .
C2 H2 0.9500 .
C3 H3 0.9500 .
C4 H4A 0.9900 .
C4 H4B 0.9900 .
C6 C7 1.28(3) .
C6 H6 0.9500 .
C7 H7 0.9500 .
C8 C9 1.50(3) .
C8 H8A 0.9900 .
C8 H8B 0.9900 .
C9 C10 1.35(2) .
C10 C9 1.35(2) 2
C10 H10 0.9500 .
C11 C12 1.47(3) .
C11 H11A 0.9900 .
C11 H11B 0.9900 .
C12 C13 1.49(3) .
C13 C12 1.49(3) 2
C13 H13 0.9500 .
C15 C16 1.35(3) .
C15 H15 0.9500 .
C16 H16 0.9500 .
C17 C18 1.47(3) .
C17 H17A 0.9900 .
C17 H17B 0.9900 .
C18 C19 1.41(3) .
C19 C20 1.41(3) .
C19 H19 0.9500 .
C20 C21 1.47(3) .
C21 H21A 0.9900 .
C21 H21B 0.9900 .
C23 C24 1.34(3) .
C23 H23 0.9500 .
C24 H24 0.9500 .
C25 N7 1.45(2) 2
C25 H25A 0.9900 .
C25 H25B 0.9900 .
C26 N12 1.45(2) 2
C26 H26A 0.9900 .
C26 H26B 0.9900 .
P1 F4 1.51(2) .
P1 F1 1.52(2) .
P1 F2 1.56(2) .
P1 F5 1.57(2) .
P1 F6 1.582(19) .
P1 F3 1.648(15) .
F3 P1 1.648(15) 2
P2 F10 1.469(18) .
P2 F7 1.491(15) .
P2 F9 1.563(14) .
P2 F11 1.581(15) .
P2 F12 1.591(15) .
P2 F8 1.606(19) .
P3 F15 1.523(16) .
P3 F13 1.525(17) .
P3 F16 1.536(19) .
P3 F17 1.561(16) .
P3 F14 1.577(15) .
P3 F18 1.610(16) .
P4 F22 1.556(13) .
P4 F23 1.559(13) .
P4 F19 1.563(12) .
P4 F21 1.582(13) .
P4 F20 1.586(12) .
P4 F24 1.605(12) .
Au5 C27 1.983(17) .
Au5 N22 2.057(14) .
Au5 Au6 2.9955(12) .
Au6 C31 2.003(19) .
Au6 N21 2.049(14) .
Au7 C40 1.978(16) .
Au7 N18 2.039(15) .
Au7 Au7 3.0053(14) 2_565
Au8 C48 1.971(17) .
Au8 N17 2.047(15) .
Au8 Au8 2.9872(14) 2_565
N13 C27 1.32(3) .
N13 C28 1.43(3) .
N13 C34 1.48(3) .
N14 C27 1.34(2) .
N14 C29 1.36(3) .
N14 C30 1.51(3) .
N15 C31 1.33(3) .
N15 C33 1.44(3) .
N15 C30 1.44(3) .
N16 C31 1.31(3) .
N16 C32 1.37(3) .
N16 C37 1.47(3) .
N17 C35 1.30(3) .
N17 N17 1.39(3) 2_565
N18 C38 1.35(3) .
N18 N18 1.39(3) 2_565
N19 C41 1.35(2) .
N19 C40 1.39(2) .
N19 C51 1.457(19) .
N20 C40 1.30(2) .
N20 C42 1.37(3) .
N20 C43 1.46(2) .
N21 C44 1.31(2) .
N21 N22 1.331(19) .
N22 C46 1.37(2) .
N23 C48 1.33(2) .
N23 C50 1.35(2) .
N23 C47 1.49(2) .
N24 C49 1.36(3) .
N24 C48 1.40(2) .
N24 C52 1.48(2) .
C28 C29 1.33(3) .
C28 H28 0.9500 .
C29 H29 0.9500 .
C30 H30A 0.9900 .
C30 H30B 0.9900 .
C32 C33 1.31(4) .
C32 H32 0.9500 .
C33 H33 0.9500 .
C34 C35 1.52(3) .
C34 H34A 0.9900 .
C34 H34B 0.9900 .
C35 C36 1.39(3) .
C36 C35 1.39(3) 2_565
C36 H36 0.9500 .
C37 C38 1.47(3) .
C37 H37A 0.9900 .
C37 H37B 0.9900 .
C38 C39 1.38(3) .
C39 C38 1.38(3) 2_565
C39 H39 0.9500 .
C41 C42 1.40(3) .
C41 H41 0.9500 .
C42 H42 0.9500 .
C43 C44 1.51(3) .
C43 H43A 0.9900 .
C43 H43B 0.9900 .
C44 C45 1.37(3) .
C45 C46 1.35(3) .
C45 H45 0.9500 .
C46 C47 1.49(3) .
C47 H47A 0.9900 .
C47 H47B 0.9900 .
C49 C50 1.31(3) .
C49 H49 0.9500 .
C50 H50 0.9500 .
C51 N19 1.457(19) 2_565
C51 H51A 0.9900 .
C51 H51B 0.9900 .
C52 N24 1.48(2) 2_565
C52 H52A 0.9900 .
C52 H52B 0.9900 .
N25 C53 1.53(6) .
N26 C60 1.50(6) .
C53 C54 1.37(5) .
C53 H53A 0.9900 .
C53 H53B 0.9900 .
C54 C55 1.51(6) .
C54 H54A 0.9900 .
C54 H54B 0.9900 .
C55 C56 1.52(6) .
C55 H55A 0.9900 .
C55 H55B 0.9900 .
C56 C57 1.40(5) .
C56 H56A 0.9900 .
C56 H56B 0.9900 .
C57 C58 1.49(6) .
C57 H57A 0.9900 .
C57 H57B 0.9900 .
C58 C59 1.62(6) .
C58 H58A 0.9900 .
C58 H58B 0.9900 .
C59 C60 1.42(7) .
C59 H59A 0.9900 .
C59 H59B 0.9900 .
C60 H60A 0.9900 .
C60 H60B 0.9900 .
N27 C61 1.36(5) .
N28 C68 1.34(5) .
C61 C62 1.31(5) .
C61 H61A 0.9900 .
C61 H61B 0.9900 .
C62 C63 1.36(5) .
C62 H62A 0.9900 .
C62 H62B 0.9900 .
C63 C64 1.35(5) .
C63 H63A 0.9900 .
C63 H63B 0.9900 .
C64 C65 1.16(5) .
C64 H64A 0.9900 .
C64 H64B 0.9900 .
C65 C66 1.38(5) .
C65 H65A 0.9900 .
C65 H65B 0.9900 .
C66 C67 1.30(5) .
C66 H66A 0.9900 .
C66 H66B 0.9900 .
C67 C68 1.33(5) .
C67 H67A 0.9900 .
C67 H67B 0.9900 .
C68 H68A 0.9900 .
C68 H68B 0.9900 .
N29 C69 1.10(2) .
C69 C70 1.50(3) .
C70 H70A 0.9800 .
C70 H70B 0.9800 .
C70 H70C 0.9800 .
N30 C71 1.09(2) .
C71 C72 1.49(3) .
C72 H72A 0.9800 .
C72 H72B 0.9800 .
C72 H72C 0.9800 .
N31 C73 1.10(2) .
C73 C74 1.50(3) .
C74 H74A 0.9800 .
C74 H74B 0.9800 .
C74 H74C 0.9800 .
N32 C75 1.08(2) .
C75 C76 1.51(3) .
C76 H76A 0.9800 .
C76 H76B 0.9800 .
C76 H76C 0.9800 .
P5 F27 1.47(2) .
P5 F25 1.48(2) .
P5 F26 1.49(2) .
P5 F26 1.49(2) 2_565
P5 F28 1.53(2) .
P5 F28 1.53(2) 2_565
